data_7049747
loop_
_publ_author_name
'Wang, Yingxia'
'Eichhoefer, Andreas'
'Weigend, Florian'
'Fenske, Dieter'
'Fuhr, Olaf'

_publ_section_title
;
 The coordination behavior of
 2,3-bis(diphenylphosphino)maleic-N-phenylimide towards copper, silver,
 gold and palladium
;
_journal_name_full 'Dalton Transactions'
_journal_paper_doi 10.1039/C8DT05003A
_journal_year 2019
_chemical_formula_moiety 'C68 H50 Ag N2 O4 P4'
_chemical_formula_sum 'C68 H50 Ag N2 O4 P4'
_chemical_formula_weight 1190.85
_chemical_name_systematic
;
 ?
;
_space_group_crystal_system monoclinic
_space_group_IT_number 15
_space_group_name_Hall '-C 2yc'
_space_group_name_H-M_alt 'C 1 2/c 1'
_symmetry_space_group_name_Hall '-C 2yc'
_symmetry_space_group_name_H-M 'C 1 2/c 1'
_atom_sites_solution_hydrogens geom
_atom_sites_solution_primary heavy
_audit_creation_date 2017-03-23
_audit_creation_method
;
Olex2 1.2
(compiled 2017.03.02 svn.r3394 for OlexSys, GUI svn.r5324)
;
_audit_update_record
;
2018-06-07 deposited with the CCDC.    2019-04-17 downloaded from the CCDC.
;
_cell_angle_alpha 90
_cell_angle_beta 106.686(3)
_cell_angle_gamma 90
_cell_formula_units_Z 4
_cell_length_a 15.5703(6)
_cell_length_b 16.7709(5)
_cell_length_c 21.7141(8)
_cell_measurement_reflns_used 16447
_cell_measurement_temperature 180.15
_cell_measurement_theta_max 27.13
_cell_measurement_theta_min 2.25
_cell_volume 5431.4(3)
_computing_molecular_graphics 'Olex2 (Dolomanov et al., 2009)'
_computing_publication_material 'Olex2 (Dolomanov et al., 2009)'
_computing_structure_refinement 'ShelXL (Sheldrick, 2015)'
_computing_structure_solution 'ShelXS (Sheldrick, 2008)'
_diffrn_ambient_temperature 180.15
_diffrn_detector 'image plate (34 cm diameter)'
_diffrn_detector_area_resol_mean 6.67
_diffrn_detector_type STOE
_diffrn_measured_fraction_theta_full 0.994
_diffrn_measured_fraction_theta_max 0.988
_diffrn_measurement_device '2-circle goniometer'
_diffrn_measurement_device_type 'Stoe IPDS2T'
_diffrn_measurement_method 'rotation method'
_diffrn_radiation_collimation '0.5 mm diameter, monocapillary'
_diffrn_radiation_monochromator 'plane graphite'
_diffrn_radiation_probe x-ray
_diffrn_radiation_type MoK\a
_diffrn_radiation_wavelength 0.71073
_diffrn_reflns_av_R_equivalents 0.0325
_diffrn_reflns_av_unetI/netI 0.0326
_diffrn_reflns_Laue_measured_fraction_full 0.994
_diffrn_reflns_Laue_measured_fraction_max 0.988
_diffrn_reflns_limit_h_max 16
_diffrn_reflns_limit_h_min -19
_diffrn_reflns_limit_k_max 21
_diffrn_reflns_limit_k_min -19
_diffrn_reflns_limit_l_max 27
_diffrn_reflns_limit_l_min -27
_diffrn_reflns_number 13394
_diffrn_reflns_point_group_measured_fraction_full 0.994
_diffrn_reflns_point_group_measured_fraction_max 0.988
_diffrn_reflns_theta_full 25.242
_diffrn_reflns_theta_max 26.755
_diffrn_reflns_theta_min 2.251
_diffrn_source 'sealed X-ray tube, 12 x 0.4 mm long-fine focus'
_diffrn_source_current 40
_diffrn_source_power 2.000
_diffrn_source_target Mo
_diffrn_source_type 'sealed X-ray tube'
_diffrn_source_voltage 50
_exptl_absorpt_coefficient_mu 0.544
_exptl_absorpt_correction_T_max 0.8152
_exptl_absorpt_correction_T_min 0.7059
_exptl_absorpt_correction_type integration
_exptl_absorpt_process_details 'STOE XRed'
_exptl_crystal_colour 'dark red'
_exptl_crystal_colour_modifier dark
_exptl_crystal_colour_primary red
_exptl_crystal_density_diffrn 1.456
_exptl_crystal_description cube
_exptl_crystal_F_000 2444
_exptl_crystal_size_max 0.25
_exptl_crystal_size_mid 0.24
_exptl_crystal_size_min 0.23
_refine_diff_density_max 0.909
_refine_diff_density_min -0.793
_refine_diff_density_rms 0.088
_refine_ls_extinction_method none
_refine_ls_goodness_of_fit_ref 1.168
_refine_ls_hydrogen_treatment constr
_refine_ls_matrix_type full
_refine_ls_number_parameters 347
_refine_ls_number_reflns 5726
_refine_ls_number_restraints 0
_refine_ls_restrained_S_all 1.168
_refine_ls_R_factor_all 0.0656
_refine_ls_R_factor_gt 0.0556
_refine_ls_shift/su_max 0.001
_refine_ls_shift/su_mean 0.000
_refine_ls_structure_factor_coef Fsqd
_refine_ls_weighting_details 'w=1/[\s^2^(Fo^2^)+(0.0242P)^2^+37.5401P] where P=(Fo^2^+2Fc^2^)/3'
_refine_ls_weighting_scheme calc
_refine_ls_wR_factor_gt 0.1192
_refine_ls_wR_factor_ref 0.1225
_reflns_Friedel_coverage 0.000
_reflns_number_gt 4984
_reflns_number_total 5726
_reflns_threshold_expression 'I > 2\s(I)'
_cod_data_source_file c8dt05003a2.cif
_cod_data_source_block wyx052filtrate
_cod_database_code 7049747
_shelxl_version_number 2014-3
_shelx_space_group_comment
;
The symmetry employed for this shelxl refinement is uniquely defined
by the following loop, which should always be used as a source of
symmetry information in preference to the above space-group names.
They are only intended as comments.
;
_olex2_refinement_description
;
1. Fixed Uiso
 At 1.2 times of:
  All C(H) groups
2. Others
 Fixed Sof: C2A(0.5) H2A(0.5) C3A(0.5) H3A(0.5) C4A(0.5) H4A(0.5) C5A(0.5)
 H5A(0.5) C6A(0.5) H6A(0.5) C2B(0.5) H2B(0.5) C3B(0.5) H3B(0.5) C4B(0.5)
 H4B(0.5) C5B(0.5) H5B(0.5) C6B(0.5) H6B(0.5) C18A(0.5) H18A(0.5) C19A(0.5)
 H19A(0.5) C20A(0.5) H20A(0.5) C21A(0.5) H21A(0.5) C22A(0.5) H22A(0.5)
 C18B(0.5) H18B(0.5) C19B(0.5) H19B(0.5) C20B(0.5) H20B(0.5) C21B(0.5)
 H21B(0.5) C22B(0.5) H22B(0.5)
3.a Aromatic/amide H refined with riding coordinates:
 C2A(H2A), C3A(H3A), C4A(H4A), C5A(H5A), C6A(H6A), C2B(H2B), C3B(H3B),
 C4B(H4B), C5B(H5B), C6B(H6B), C8(H8), C9(H9), C10(H10), C11(H11), C12(H12),
 C18A(H18A), C19A(H19A), C20A(H20A), C21A(H21A), C22A(H22A), C18B(H18B),
 C19B(H19B), C20B(H20B), C21B(H21B), C22B(H22B), C24(H24), C25(H25), C26(H26),
 C27(H27), C28(H28), C30(H30), C31(H31), C32(H32), C33(H33), C34(H34)
;
_olex2_submission_special_instructions 'No special instructions were received'

loop_
_space_group_symop_operation_xyz
'x, y, z'
'-x, y, -z+1/2'
'x+1/2, y+1/2, z'
'-x+1/2, y+1/2, -z+1/2'
'-x, -y, -z'
'x, -y, z-1/2'
'-x+1/2, -y+1/2, -z'
'x+1/2, -y+1/2, z-1/2'

loop_
_atom_site_label
_atom_site_type_symbol
_atom_site_fract_x
_atom_site_fract_y
_atom_site_fract_z
_atom_site_U_iso_or_equiv
_atom_site_adp_type
_atom_site_occupancy
_atom_site_site_symmetry_order
_atom_site_calc_flag
_atom_site_refinement_flags_posn
_atom_site_refinement_flags_adp
_atom_site_refinement_flags_occupancy
_atom_site_disorder_assembly
_atom_site_disorder_group
Ag1 Ag 0.5000 0.68255(3) 0.7500 0.02271(11) Uani 1 2 d S T P . .
P1 P 0.35565(7) 0.73490(6) 0.76125(5) 0.0239(2) Uani 1 1 d . . . . .
P2 P 0.40251(7) 0.61041(6) 0.65303(5) 0.0242(2) Uani 1 1 d . . . . .
O1 O 0.1396(2) 0.6922(2) 0.74114(15) 0.0416(8) Uani 1 1 d . . . . .
O2 O 0.2028(2) 0.5211(2) 0.59425(17) 0.0497(9) Uani 1 1 d . . . . .
N1 N 0.1437(2) 0.6012(2) 0.66070(16) 0.0300(7) Uani 1 1 d . . . . .
C1 C 0.3188(3) 0.8343(3) 0.7319(2) 0.0379(10) Uani 1 1 d . . . . .
C2A C 0.3865(6) 0.8922(6) 0.7487(5) 0.0362(19) Uiso 0.5 1 d . . . A 1
H2A H 0.4459 0.8774 0.7718 0.043 Uiso 0.5 1 calc R . . A 1
C3A C 0.3662(7) 0.9716(6) 0.7311(5) 0.038(2) Uiso 0.5 1 d . . . A 1
H3A H 0.4127 1.0103 0.7389 0.046 Uiso 0.5 1 calc R . . A 1
C4A C 0.2782(9) 0.9937(8) 0.7024(6) 0.039(3) Uiso 0.5 1 d . . . A 1
H4A H 0.2638 1.0473 0.6892 0.046 Uiso 0.5 1 calc R . . A 1
C5A C 0.2076(9) 0.9337(8) 0.6925(6) 0.032(3) Uiso 0.5 1 d . . . A 1
H5A H 0.1464 0.9479 0.6746 0.038 Uiso 0.5 1 calc R . . A 1
C6A C 0.2314(9) 0.8570(8) 0.7096(6) 0.029(3) Uiso 0.5 1 d . . . A 1
H6A H 0.1858 0.8182 0.7058 0.035 Uiso 0.5 1 calc R . . A 1
C2B C 0.3835(9) 0.8781(8) 0.7106(6) 0.065(3) Uiso 0.5 1 d . . . A 2
H2B H 0.4373 0.8534 0.7081 0.077 Uiso 0.5 1 calc R . . A 2
C3B C 0.3655(12) 0.9594(10) 0.6929(8) 0.090(5) Uiso 0.5 1 d . . . A 2
H3B H 0.4111 0.9926 0.6857 0.108 Uiso 0.5 1 calc R . . A 2
C4B C 0.2842(11) 0.9884(10) 0.6868(7) 0.054(4) Uiso 0.5 1 d . . . A 2
H4B H 0.2727 1.0427 0.6748 0.065 Uiso 0.5 1 calc R . . A 2
C5B C 0.2218(10) 0.9471(9) 0.6960(7) 0.042(4) Uiso 0.5 1 d . . . A 2
H5B H 0.1635 0.9697 0.6867 0.050 Uiso 0.5 1 calc R . . A 2
C6B C 0.2353(11) 0.8670(9) 0.7202(7) 0.041(4) Uiso 0.5 1 d . . . A 2
H6B H 0.1873 0.8374 0.7278 0.049 Uiso 0.5 1 calc R . . A 2
C7 C 0.3397(3) 0.7306(3) 0.8405(2) 0.0348(10) Uani 1 1 d . . . . .
C8 C 0.3567(3) 0.6586(3) 0.8731(2) 0.0396(11) Uani 1 1 d . . . . .
H8 H 0.3700 0.6126 0.8521 0.048 Uiso 1 1 calc R . . . .
C9 C 0.3543(4) 0.6538(4) 0.9366(2) 0.0572(16) Uani 1 1 d . . . . .
H9 H 0.3640 0.6041 0.9585 0.069 Uiso 1 1 calc R . . . .
C10 C 0.3378(5) 0.7213(6) 0.9674(3) 0.085(3) Uani 1 1 d . . . . .
H10 H 0.3377 0.7186 1.0111 0.102 Uiso 1 1 calc R . . . .
C11 C 0.3216(6) 0.7920(6) 0.9351(3) 0.097(3) Uani 1 1 d . . . . .
H11 H 0.3098 0.8383 0.9565 0.116 Uiso 1 1 calc R . . . .
C12 C 0.3221(4) 0.7970(4) 0.8723(3) 0.0651(18) Uani 1 1 d . . . . .
H12 H 0.3102 0.8467 0.8505 0.078 Uiso 1 1 calc R . . . .
C13 C 0.1807(3) 0.6576(2) 0.70904(19) 0.0284(9) Uani 1 1 d . . . . .
C14 C 0.2759(3) 0.6653(2) 0.71288(18) 0.0246(8) Uani 1 1 d . . . . .
C15 C 0.2958(3) 0.6138(2) 0.66966(19) 0.0269(8) Uani 1 1 d . . . . .
C16 C 0.2126(3) 0.5715(3) 0.6359(2) 0.0315(9) Uani 1 1 d . . . . .
C17 C 0.0504(3) 0.5845(3) 0.6341(2) 0.0361(10) Uani 1 1 d . . . . .
C18A C -0.0169(8) 0.6326(7) 0.6525(6) 0.037(3) Uiso 0.5 1 d . . . B 1
H18A H 0.0024 0.6693 0.6871 0.044 Uiso 0.5 1 calc R . . B 1
C19A C -0.1061(9) 0.6266(8) 0.6216(6) 0.036(3) Uiso 0.5 1 d . . . B 1
H19A H -0.1487 0.6556 0.6365 0.043 Uiso 0.5 1 calc R . . B 1
C20A C -0.1333(9) 0.5783(8) 0.5690(6) 0.053(3) Uiso 0.5 1 d . . . B 1
H20A H -0.1936 0.5814 0.5428 0.063 Uiso 0.5 1 calc R . . B 1
C21A C -0.0746(10) 0.5237(10) 0.5523(7) 0.073(4) Uiso 0.5 1 d . . . B 1
H21A H -0.0963 0.4813 0.5229 0.088 Uiso 0.5 1 calc R . . B 1
C22A C 0.0178(9) 0.5352(8) 0.5814(7) 0.063(3) Uiso 0.5 1 d . . . B 1
H22A H 0.0594 0.5082 0.5642 0.076 Uiso 0.5 1 calc R . . B 1
C18B C -0.0117(8) 0.6356(7) 0.6377(6) 0.031(3) Uiso 0.5 1 d . . . B 2
H18B H 0.0042 0.6844 0.6603 0.037 Uiso 0.5 1 calc R . . B 2
C19B C -0.1027(10) 0.6171(9) 0.6074(7) 0.048(4) Uiso 0.5 1 d . . . B 2
H19B H -0.1469 0.6561 0.6075 0.057 Uiso 0.5 1 calc R . . B 2
C20B C -0.1295(8) 0.5467(7) 0.5785(5) 0.045(3) Uiso 0.5 1 d . . . B 2
H20B H -0.1912 0.5351 0.5597 0.053 Uiso 0.5 1 calc R . . B 2
C21B C -0.0639(8) 0.4918(7) 0.5771(6) 0.051(3) Uiso 0.5 1 d . . . B 2
H21B H -0.0810 0.4422 0.5561 0.061 Uiso 0.5 1 calc R . . B 2
C22B C 0.0267(7) 0.5075(6) 0.6056(5) 0.039(2) Uiso 0.5 1 d . . . B 2
H22B H 0.0712 0.4685 0.6062 0.047 Uiso 0.5 1 calc R . . B 2
C23 C 0.3795(3) 0.6589(3) 0.57501(19) 0.0290(9) Uani 1 1 d . . . . .
C24 C 0.4255(3) 0.7283(3) 0.5692(2) 0.0385(10) Uani 1 1 d . . . . .
H24 H 0.4679 0.7500 0.6060 0.046 Uiso 1 1 calc R . . . .
C25 C 0.4101(4) 0.7662(3) 0.5105(3) 0.0541(14) Uani 1 1 d . . . . .
H25 H 0.4418 0.8136 0.5070 0.065 Uiso 1 1 calc R . . . .
C26 C 0.3480(4) 0.7347(4) 0.4568(2) 0.0564(16) Uani 1 1 d . . . . .
H26 H 0.3372 0.7604 0.4164 0.068 Uiso 1 1 calc R . . . .
C27 C 0.3021(4) 0.6664(4) 0.4621(2) 0.0514(14) Uani 1 1 d . . . . .
H27 H 0.2592 0.6456 0.4252 0.062 Uiso 1 1 calc R . . . .
C28 C 0.3177(3) 0.6279(3) 0.5202(2) 0.0383(10) Uani 1 1 d . . . . .
H28 H 0.2864 0.5800 0.5231 0.046 Uiso 1 1 calc R . . . .
C29 C 0.4226(3) 0.5070(3) 0.63666(19) 0.0304(9) Uani 1 1 d . . . . .
C30 C 0.4022(4) 0.4456(3) 0.6722(2) 0.0462(12) Uani 1 1 d . . . . .
H30 H 0.3703 0.4562 0.7026 0.055 Uiso 1 1 calc R . . . .
C31 C 0.4285(4) 0.3679(3) 0.6636(3) 0.0594(16) Uani 1 1 d . . . . .
H31 H 0.4142 0.3257 0.6882 0.071 Uiso 1 1 calc R . . . .
C32 C 0.4747(4) 0.3520(3) 0.6200(3) 0.0596(16) Uani 1 1 d . . . . .
H32 H 0.4931 0.2990 0.6148 0.072 Uiso 1 1 calc R . . . .
C33 C 0.4945(4) 0.4126(3) 0.5838(3) 0.0543(14) Uani 1 1 d . . . . .
H33 H 0.5258 0.4015 0.5532 0.065 Uiso 1 1 calc R . . . .
C34 C 0.4688(3) 0.4898(3) 0.5920(2) 0.0405(11) Uani 1 1 d . . . . .
H34 H 0.4828 0.5315 0.5669 0.049 Uiso 1 1 calc R . . . .

loop_
_atom_site_aniso_label
_atom_site_aniso_U_11
_atom_site_aniso_U_22
_atom_site_aniso_U_33
_atom_site_aniso_U_23
_atom_site_aniso_U_13
_atom_site_aniso_U_12
Ag1 0.01920(19) 0.0252(2) 0.0226(2) 0.000 0.00419(14) 0.000
P1 0.0213(5) 0.0250(5) 0.0245(5) -0.0033(4) 0.0048(4) 0.0013(4)
P2 0.0217(5) 0.0283(5) 0.0219(5) -0.0039(4) 0.0054(4) 0.0001(4)
O1 0.0290(16) 0.056(2) 0.0414(17) -0.0137(16) 0.0134(14) 0.0022(15)
O2 0.0346(18) 0.060(2) 0.054(2) -0.0334(18) 0.0122(16) -0.0099(16)
N1 0.0255(17) 0.0345(19) 0.0310(17) -0.0047(15) 0.0098(14) -0.0051(15)
C1 0.031(2) 0.028(2) 0.054(3) 0.0028(19) 0.009(2) 0.0055(17)
C7 0.025(2) 0.049(3) 0.030(2) -0.0077(19) 0.0072(17) 0.0010(19)
C8 0.036(2) 0.054(3) 0.030(2) -0.001(2) 0.0109(19) -0.013(2)
C9 0.042(3) 0.097(5) 0.034(3) 0.015(3) 0.011(2) -0.013(3)
C10 0.065(4) 0.163(8) 0.032(3) -0.004(4) 0.023(3) 0.030(5)
C11 0.117(7) 0.135(7) 0.036(3) -0.020(4) 0.018(4) 0.063(6)
C12 0.079(4) 0.075(4) 0.037(3) -0.014(3) 0.010(3) 0.038(3)
C13 0.028(2) 0.031(2) 0.0265(19) -0.0007(16) 0.0093(16) -0.0006(16)
C14 0.0233(19) 0.028(2) 0.0221(18) -0.0005(15) 0.0056(15) -0.0002(15)
C15 0.024(2) 0.029(2) 0.0269(19) -0.0045(16) 0.0073(16) -0.0008(16)
C16 0.026(2) 0.036(2) 0.031(2) -0.0055(18) 0.0065(17) -0.0032(17)
C17 0.029(2) 0.048(3) 0.034(2) -0.004(2) 0.0135(18) -0.010(2)
C23 0.0238(19) 0.038(2) 0.0262(19) -0.0023(16) 0.0084(16) 0.0110(16)
C24 0.040(3) 0.039(3) 0.037(2) 0.0060(19) 0.013(2) 0.009(2)
C25 0.067(4) 0.045(3) 0.057(3) 0.019(3) 0.028(3) 0.015(3)
C26 0.076(4) 0.065(4) 0.031(2) 0.017(2) 0.018(3) 0.032(3)
C27 0.051(3) 0.074(4) 0.027(2) -0.003(2) 0.008(2) 0.024(3)
C28 0.035(2) 0.053(3) 0.027(2) -0.0057(19) 0.0076(18) 0.007(2)
C29 0.028(2) 0.033(2) 0.027(2) -0.0053(17) 0.0022(16) 0.0006(17)
C30 0.061(3) 0.039(3) 0.041(3) 0.003(2) 0.017(2) 0.006(2)
C31 0.081(4) 0.034(3) 0.061(3) 0.007(2) 0.016(3) 0.005(3)
C32 0.081(4) 0.037(3) 0.056(3) -0.007(2) 0.012(3) 0.016(3)
C33 0.059(3) 0.045(3) 0.060(3) -0.013(3) 0.017(3) 0.016(3)
C34 0.043(3) 0.039(3) 0.042(2) -0.006(2) 0.016(2) 0.008(2)

loop_
_atom_type_symbol
_atom_type_description
_atom_type_scat_dispersion_real
_atom_type_scat_dispersion_imag
_atom_type_scat_source
C C 0.0033 0.0016 'International Tables Vol C Tables 4.2.6.8 and 6.1.1.4'
H H 0.0000 0.0000 'International Tables Vol C Tables 4.2.6.8 and 6.1.1.4'
Ag Ag -0.8971 1.1015 'International Tables Vol C Tables 4.2.6.8 and 6.1.1.4'
N N 0.0061 0.0033 'International Tables Vol C Tables 4.2.6.8 and 6.1.1.4'
O O 0.0106 0.0060 'International Tables Vol C Tables 4.2.6.8 and 6.1.1.4'
P P 0.1023 0.0942 'International Tables Vol C Tables 4.2.6.8 and 6.1.1.4'

loop_
_exptl_crystal_face_index_h
_exptl_crystal_face_index_k
_exptl_crystal_face_index_l
_exptl_crystal_face_perp_dist
-1 -1 0 0.1360
1 1 0 0.1410
-1 1 0 0.1610
1 -1 0 0.1550
0 0 -1 0.1000
0 0 1 0.1420
1 0 0 0.1360

loop_
_geom_angle_atom_site_label_1
_geom_angle_atom_site_label_2
_geom_angle_atom_site_label_3
_geom_angle
_geom_angle_site_symmetry_1
_geom_angle_site_symmetry_3
P1 Ag1 P1 138.70(5) . 2_656
P1 Ag1 P2 115.53(3) . 2_656
P1 Ag1 P2 84.67(3) . .
P1 Ag1 P2 115.53(3) 2_656 .
P1 Ag1 P2 84.68(3) 2_656 2_656
P2 Ag1 P2 122.70(5) 2_656 .
C1 P1 Ag1 119.46(16) . .
C7 P1 Ag1 116.97(15) . .
C7 P1 C1 104.8(2) . .
C14 P1 Ag1 101.79(13) . .
C14 P1 C1 107.1(2) . .
C14 P1 C7 105.5(2) . .
C15 P2 Ag1 100.72(13) . .
C15 P2 C23 103.09(18) . .
C15 P2 C29 106.9(2) . .
C23 P2 Ag1 118.25(15) . .
C29 P2 Ag1 121.67(13) . .
C29 P2 C23 104.07(19) . .
C13 N1 C16 109.0(3) . .
C13 N1 C17 125.7(4) . .
C16 N1 C17 124.7(3) . .
C2A C1 P1 114.0(5) . .
C6A C1 P1 124.3(7) . .
C6A C1 C2A 119.9(8) . .
C2B C1 P1 113.9(6) . .
C6B C1 P1 128.4(8) . .
C6B C1 C2B 117.1(9) . .
C3A C2A C1 119.7(8) . .
C4A C3A C2A 119.7(10) . .
C3A C4A C5A 119.2(11) . .
C6A C5A C4A 118.5(12) . .
C5A C6A C1 121.9(12) . .
C3B C2B C1 118.6(13) . .
C4B C3B C2B 119.1(17) . .
C5B C4B C3B 122.8(17) . .
C4B C5B C6B 122.4(15) . .
C1 C6B C5B 118.3(13) . .
C8 C7 P1 117.5(3) . .
C12 C7 P1 123.0(4) . .
C12 C7 C8 119.0(5) . .
C7 C8 C9 120.1(5) . .
C10 C9 C8 119.7(6) . .
C11 C10 C9 119.9(5) . .
C10 C11 C12 120.9(6) . .
C11 C12 C7 120.5(6) . .
O1 C13 N1 125.2(4) . .
O1 C13 C14 127.8(4) . .
N1 C13 C14 107.0(3) . .
C13 C14 P1 127.2(3) . .
C15 C14 P1 123.4(3) . .
C15 C14 C13 109.2(3) . .
C14 C15 P2 124.0(3) . .
C14 C15 C16 107.7(4) . .
C16 C15 P2 127.9(3) . .
O2 C16 N1 125.3(4) . .
O2 C16 C15 127.6(4) . .
N1 C16 C15 107.1(3) . .
N1 C17 C18A 120.3(6) . .
N1 C17 C22B 117.2(6) . .
C22A C17 N1 122.6(7) . .
C22A C17 C18A 115.7(8) . .
C18B C17 N1 122.0(6) . .
C18B C17 C22B 120.8(7) . .
C19A C18A C17 122.2(11) . .
C18A C19A C20A 118.9(13) . .
C19A C20A C21A 122.1(13) . .
C22A C21A C20A 116.7(14) . .
C17 C22A C21A 122.5(12) . .
C17 C18B C19B 119.1(11) . .
C20B C19B C18B 122.9(13) . .
C19B C20B C21B 117.6(12) . .
C20B C21B C22B 121.7(11) . .
C21B C22B C17 117.6(9) . .
C24 C23 P2 119.3(3) . .
C24 C23 C28 118.7(4) . .
C28 C23 P2 122.0(4) . .
C25 C24 C23 120.7(5) . .
C24 C25 C26 119.6(5) . .
C27 C26 C25 120.1(5) . .
C26 C27 C28 120.6(5) . .
C27 C28 C23 120.2(5) . .
C30 C29 P2 121.6(4) . .
C30 C29 C34 118.9(4) . .
C34 C29 P2 119.1(3) . .
C29 C30 C31 120.0(5) . .
C32 C31 C30 120.5(5) . .
C31 C32 C33 120.0(5) . .
C32 C33 C34 120.0(5) . .
C33 C34 C29 120.6(5) . .

loop_
_geom_bond_atom_site_label_1
_geom_bond_atom_site_label_2
_geom_bond_distance
_geom_bond_site_symmetry_2
Ag1 P1 2.4895(10) .
Ag1 P1 2.4895(10) 2_656
Ag1 P2 2.5230(10) 2_656
Ag1 P2 2.5231(10) .
P1 C1 1.817(4) .
P1 C7 1.809(4) .
P1 C14 1.806(4) .
P2 C15 1.799(4) .
P2 C23 1.819(4) .
P2 C29 1.816(4) .
O1 C13 1.220(5) .
O2 C16 1.215(5) .
N1 C13 1.407(5) .
N1 C16 1.422(5) .
N1 C17 1.429(5) .
C1 C2A 1.402(10) .
C1 C6A 1.362(14) .
C1 C2B 1.426(14) .
C1 C6B 1.366(16) .
C2A C3A 1.396(13) .
C3A C4A 1.384(16) .
C4A C5A 1.459(18) .
C5A C6A 1.361(19) .
C2B C3B 1.42(2) .
C3B C4B 1.33(2) .
C4B C5B 1.26(2) .
C5B C6B 1.44(2) .
C7 C8 1.385(7) .
C7 C12 1.380(7) .
C8 C9 1.392(6) .
C9 C10 1.376(10) .
C10 C11 1.364(11) .
C11 C12 1.368(8) .
C13 C14 1.466(6) .
C14 C15 1.374(5) .
C15 C16 1.474(5) .
C17 C18A 1.465(14) .
C17 C22A 1.384(14) .
C17 C18B 1.310(12) .
C17 C22B 1.434(11) .
C18A C19A 1.362(17) .
C19A C20A 1.366(18) .
C20A C21A 1.41(2) .
C21A C22A 1.409(19) .
C18B C19B 1.415(19) .
C19B C20B 1.346(19) .
C20B C21B 1.381(17) .
C21B C22B 1.393(15) .
C23 C24 1.392(6) .
C23 C28 1.398(6) .
C24 C25 1.382(7) .
C25 C26 1.388(8) .
C26 C27 1.371(9) .
C27 C28 1.377(7) .
C29 C30 1.378(7) .
C29 C34 1.394(6) .
C30 C31 1.393(7) .
C31 C32 1.370(9) .
C32 C33 1.373(8) .
C33 C34 1.380(7) .
